data_2010241
loop_
_publ_author_name
'Okabe, N.'
'Kohyama, Y.'
'Ikeda, K.'
'Sunano, S.'

_publ_section_title
;
 <small>L</small>-Nitroarginine monohydrochloride monohydrate
;
_journal_issue 12
_journal_name_full 'Acta Crystallographica Section C'
_journal_page_first 2041
_journal_page_last 2043
_journal_paper_doi 10.1107/S0108270194004208
_journal_volume 50
_journal_year 1994
_chemical_formula_moiety 'C6 H16 Cl N5 O5'
_chemical_formula_sum 'C6 H16 Cl N5 O5'
_chemical_formula_weight 273.68
_space_group_IT_number 4
_symmetry_cell_setting monoclinic
_symmetry_space_group_name_Hall 'P 2yb'
_symmetry_space_group_name_H-M 'P 1 21 1'
_atom_type_scat_source IntTabIV
_cell_angle_alpha 90.
_cell_angle_beta 107.80(2)
_cell_angle_gamma 90.
_cell_formula_units_Z 4
_cell_length_a 13.559(3)
_cell_length_b 5.936(3)
_cell_length_c 16.339(3)
_cell_measurement_reflns_used 25
_cell_measurement_temperature 296
_cell_measurement_theta_max 7.35
_cell_measurement_theta_min 4.3
_cell_volume 1252.1(7)
_diffrn_measurement_device 'Rigaku AFC-5R'
_diffrn_measurement_method \w/2\q
_diffrn_radiation_type MoK\a
_diffrn_radiation_wavelength 0.71069
_diffrn_reflns_av_R_equivalents 0.022
_diffrn_reflns_limit_h_max 17
_diffrn_reflns_limit_h_min 0
_diffrn_reflns_limit_k_max 0
_diffrn_reflns_limit_k_min -7
_diffrn_reflns_limit_l_max 17
_diffrn_reflns_limit_l_min -18
_diffrn_reflns_number 3292
_diffrn_reflns_theta_max 27.5
_diffrn_standards_decay_% -1.6
_diffrn_standards_interval_count 150
_diffrn_standards_number 3
_exptl_absorpt_coefficient_mu 0.320
_exptl_absorpt_correction_T_max 1.06
_exptl_absorpt_correction_T_min 0.66
_exptl_absorpt_correction_type ' empirical (DIFABS; Walker & Stuart, 1983)'
_exptl_crystal_colour colorless
_exptl_crystal_density_diffrn 1.452
_exptl_crystal_density_meas 1.449(4)
_exptl_crystal_description plate
_exptl_crystal_size_max 0.40
_exptl_crystal_size_mid 0.30
_exptl_crystal_size_min 0.20
_refine_diff_density_max 1.41
_refine_diff_density_min -3.60
_refine_ls_goodness_of_fit_obs 1.59
_refine_ls_hydrogen_treatment noref
_refine_ls_number_parameters 306
_refine_ls_number_reflns 1510
_refine_ls_R_factor_obs 0.056
_refine_ls_shift/esd_max 0.01
_refine_ls_structure_factor_coef Fsqd
_refine_ls_weighting_details 'w = 4F~o~^2^/\s^2^(F~o~^2^)'
_refine_ls_weighting_scheme calc
_refine_ls_wR_factor_obs 0.057
_reflns_number_observed 1510
_reflns_number_total 3164
_reflns_observed_criterion I>2.5\s(I)
_cod_data_source_file as1098.cif
_cod_data_source_block as1098a
_cod_depositor_comments
;
The following automatic conversions were performed:

'_refine_ls_weighting_scheme' value '4F~o~^2^/\s^2^(F~o~^2^)' was
changed to 'calc'. New tag '_refine_ls_weighting_details' was
created. The value of the new tag was set to 'w =
4F~o~^2^/\s^2^(F~o~^2^)'.

Automatic conversion script
Id: cif_fix_values 3143 2015-03-26 13:38:13Z robertas 
;
_cod_original_cell_volume 1252.0(10)
_cod_original_sg_symbol_Hall 'P 2y1'
_cod_original_sg_symbol_H-M 'P 21'
_cod_database_code 2010241

loop_
_symmetry_equiv_pos_as_xyz
x,y,z
-x,y+1/2,-z

loop_
_atom_site_label
_atom_site_fract_x
_atom_site_fract_y
_atom_site_fract_z
Cl(1) .9202(2) -.3397 .3596(2)
Cl(2) .4100(2) -.2670(6) .3718(2)
O(1) .9883(4) -.4330(10) .6932(3)
O(1') .5029(4) .1060(10) .2968(4)
O(2) .8620(5) -.469(2) .5713(4)
O(2') .6404(5) .0240(10) .4077(4)
O(3) .4920(5) .496(2) .9310(5)
O(3') 1.0059(5) -.4990(10) .0648(4)
O(4) .4912(6) .2010(10) .8531(5)
O(4') 1.0115(5) -.2050(10) .1444(5)
O(5) .6213(5) -.4130(10) .5037(4)
O(6) .1187(4) -.4510(10) .5208(4)
N(1) .7665(5) -.0940(10) .5930(4)
N(1') .7373(5) .4050(10) .3990(4)
N(2) .6679(6) .016(2) .8695(5)
N(2') .8361(5) -.0310(10) .1419(5)
N(3) .8012(6) .234(2) .9502(5)
N(3') .6988(6) -.251(2) .0617(5)
N(4) .6426(6) .359(2) .9385(5)
N(4') .8590(5) -.370(2) .0694(4)
N(5) .5381(6) .344(2) .9058(6)
N(5') .9614(6) -.347(2) .0943(5)
C(1) .9004(6) -.375(2) .6372(5)
C(1') .5947(7) .145(2) .3484(6)
C(2) .8517(7) -.177(2) .6664(5)
C(2') .6432(7) .351(2) .3252(6)
C(3) .8134(9) -.251(3) .7413(6)
C(3') .6703(6) .327(2) .2412(5)
C(4) .7570(9) -.117(4) .7746(8)
C(4') .7399(6) .137(2) .2383(5)
C(5) .7310(7) -.167(2) .8517(6)
C(5') .7729(6) .159(2) .1568(6)
C(6) .7021(7) .198(2) .9172(6)
C(6') .8016(7) -.212(2) .0943(5)
H(1) 1.0198 -.6053 .6826
H(1A) .7182 -.2086 .5715
H(1B) .7353 .0329 .6096
H(1C) .7956 -.0474 .5481
H(1') .4445 .0250 .3262
H(1'A) .7729 .2739 .4241
H(1'B) .7210 .4955 .4400
H(1'C) .7856 .4926 .3763
H(2) .5794 -.0295 .8604
H(2') .9132 -.0321 .1586
H(3A) .8501 .1037 .9404
H(3B) .8363 .3551 .9970
H(2'1) .6251 .4772 .3224
H(3'A) .6532 -.1656 .0845
H(3'B) .6678 -.3337 .0011
H(3'1) .5995 .3148 .1933
H(5A) .5988 -.5647 .5378
H(5B) .5829 -.4468 .4460
H(4'1) .7085 -.0062 .2390
H(3'2) .7114 .4462 .2247
H(6A) .0425 -.4385 .4989
H(6B) .1411 -.3173 .4961
H(4'2) .8015 .1651 .2992
H(5'1) .6967 .1684 .1118
H(5'2) .8129 .2932 .1607
H(21) .8888 -.0594 .6786
H(31) .7729 -.3840 .7217
H(32) .8732 -.2905 .7869
H(41) .6924 -.0989 .7299
H(42) .7923 .0228 .7840
H(51) .6731 -.3062 .8428
H(52) .8044 -.1807 .8980

loop_
_geom_angle_atom_site_label_1
_geom_angle_atom_site_label_2
_geom_angle_atom_site_label_3
_geom_angle
_geom_angle_publ_flag
C(5) N(2) C(6) 126.6(9) yes
C(5') N(2') C(6') 126.5(8) yes
N(5) N(4) C(6) 118.8(9) yes
N(5') N(4') C(6') 118.5(8) yes
O(3) N(5) O(4) 121.7(8) yes
O(3) N(5) N(4) 113.0(10) yes
O(4) N(5) N(4) 125.0(10) yes
O(3') N(5') O(4') 121.0(8) yes
O(3') N(5') N(4') 112.7(9) yes
O(4') N(5') N(4') 126.1(9) yes
O(1) C(1) O(2) 124.4(9) yes
O(1) C(1) C(2) 112.4(8) yes
O(2) C(1) C(2) 123.2(8) yes
O(1') C(1') O(2') 125.0(10) yes
O(1') C(1') C(2') 113.2(9) yes
O(2') C(1') C(2') 122.1(9) yes
N(1) C(2) C(1) 108.6(7) yes
N(1) C(2) C(3) 111.9(7) yes
C(1) C(2) C(3) 109.0(10) yes
N(1') C(2') C(1') 107.6(7) yes
N(1') C(2') C(3') 111.3(7) yes
C(1') C(2') C(3') 113.4(8) yes
C(2) C(3) C(4) 122.0(10) yes
C(2') C(3') C(4') 115.4(7) yes
C(3) C(4) C(5) 124(2) yes
C(3') C(4') C(5') 108.7(8) yes
N(2) C(5) C(4) 110.0(10) yes
N(2') C(5') C(4') 114.4(8) yes
N(2) C(6) N(3) 121.0(10) yes
N(2) C(6) N(4) 126.3(9) yes
N(3) C(6) N(4) 113.0(10) yes
N(2') C(6') N(3') 120.6(9) yes
N(2') C(6') N(4') 127.1(9) yes
N(3') C(6') N(4') 112.2(9) yes
C(1) O(1) H(1) 115.71 no
C(1') O(1') H(1') 116.88 no
H(5A) O(5) H(5B) 99.64 no
H(6A) O(6) H(6B) 102.25 no
C(2) N(1) H(1A) 110.05 no
C(2) N(1) H(1B) 110.16 no
C(2) N(1) H(1C) 108.07 no
H(1A) N(1) H(1B) 111.47 no
H(1A) N(1) H(1C) 108.70 no
H(1B) N(1) H(1C) 108.31 no
C(2') N(1') H(1'A) 111.98 no
C(2') N(1') H(1'B) 111.63 no
C(2') N(1') H(1'C) 107.89 no
H(1'A) N(1') H(1'B) 111.53 no
H(1'A) N(1') H(1'C) 106.61 no
H(1'B) N(1') H(1'C) 106.86 no
C(5) N(2) H(2) 115.66 no
C(6) N(2) H(2) 114.51 no
C(5') N(2') H(2') 124.74 no
C(6') N(2') H(2') 108.03 no
C(6) N(3) H(3A) 115.30 no
C(6) N(3) H(3B) 126.57 no
H(3A) N(3) H(3B) 116.25 no
C(6') N(3') H(3'A) 117.66 no
C(6') N(3') H(3'B) 120.68 no
H(3'A) N(3') H(3'B) 119.04 no
N(1) C(2) H(21) 99.94 no
C(1) C(2) H(21) 115.75 no
C(3) C(2) H(21) 111.58 no
N(1') C(2') H(2'1) 91.10 no
C(1') C(2') H(2'1) 129.94 no
C(3') C(2') H(2'1) 101.14 no
C(2) C(3) H(31) 105.42 no
C(2) C(3) H(32) 106.24 no
C(4) C(3) H(31) 106.80 no
C(4) C(3) H(32) 106.83 no
H(31) C(3) H(32) 108.78 no
C(2') C(3') H(3'1) 105.19 no
C(2') C(3') H(3'2) 119.22 no
C(4') C(3') H(3'1) 111.93 no
C(4') C(3') H(3'2) 96.77 no
H(3'1) C(3') H(3'2) 108.24 no
C(3) C(4) H(41) 105.08 no
C(3) C(4) H(42) 105.40 no
C(5) C(4) H(41) 106.19 no
C(5) C(4) H(42) 106.56 no
H(41) C(4) H(42) 109.13 no
C(3') C(4') H(4'1) 112.76 no
C(3') C(4') H(4'2) 99.80 no
C(5') C(4') H(4'1) 109.71 no
C(5') C(4') H(4'2) 115.51 no
H(4'1) C(4') H(4'2) 110.14 no
N(2) C(5) H(51) 98.29 no
N(2) C(5) H(52) 113.38 no
C(4) C(5) H(51) 112.88 no
C(4) C(5) H(52) 102.40 no
H(51) C(5) H(52) 120.45 no
N(2') C(5') H(5'1) 114.26 no
N(2') C(5') H(5'2) 107.59 no
C(4') C(5') H(5'1) 97.19 no
C(4') C(5') H(5'2) 108.88 no
H(5'1) C(5') H(5'2) 114.32 no

loop_
_geom_bond_atom_site_label_1
_geom_bond_atom_site_label_2
_geom_bond_site_symmetry_1
_geom_bond_site_symmetry_2
_geom_bond_distance
_geom_bond_publ_flag
O(1) C(1) . . 1.307(9) yes
O(1') C(1') . . 1.290(10) yes
O(2) C(1) . . 1.180(10) yes
O(2') C(1') . . 1.210(10) yes
O(3) N(5) . . 1.240(10) yes
O(3') N(5') . . 1.260(10) yes
O(4) N(5) . . 1.240(10) yes
O(4') N(5') . . 1.230(10) yes
N(1) C(2) . . 1.480(10) yes
N(1') C(2') . . 1.500(10) yes
N(2) C(5) . . 1.470(10) yes
N(2) C(6) . . 1.330(10) yes
N(2') C(5') . . 1.480(10) yes
N(2') C(6') . . 1.320(10) yes
N(3) C(6) . . 1.300(10) yes
N(3') C(6') . . 1.350(10) yes
N(4) N(5) . . 1.360(10) yes
N(4) C(6) . . 1.360(10) yes
N(4') N(5') . . 1.329(9) yes
N(4') C(6') . . 1.360(10) yes
C(1) C(2) . . 1.490(10) yes
C(1') C(2') . . 1.490(10) yes
C(2) C(3) . . 1.530(10) yes
C(2') C(3') . . 1.530(10) yes
C(3) C(4) . . 1.33(2) yes
C(3') C(4') . . 1.480(10) yes
C(4) C(5) . . 1.440(10) yes
C(4') C(5') . . 1.530(10) yes
O(1) H(1) . . 1.144 no
O(1') H(1') . . 1.148 no
O(5) H(5A) . . 1.151 no
O(5) H(5B) . . 0.949 no
O(6) H(6A) . . 0.987 no
O(6) H(6B) . . 0.980 no
N(1) H(1A) . . 0.936 no
N(1) H(1B) . . 0.941 no
N(1) H(1C) . . 0.973 no
N(1') H(1'A) . . 0.940 no
N(1') H(1'B) . . 0.937 no
N(1') H(1'C) . . 0.995 no
N(2) H(2) . . 1.195 no
N(2') H(2') . . 0.997 no
N(3) H(3A) . . 1.063 no
N(3) H(3B) . . 1.051 no
N(3') H(3'A) . . 0.958 no
N(3') H(3'B) . . 1.069 no
C(2) H(21) . . 0.850 no
C(2') H(2'1) . . 0.785 no
C(3) H(31) . . 0.960 no
C(3) H(32) . . 0.948 no
C(3') H(3'1) . . 1.039 no
C(3') H(3'2) . . 0.988 no
C(4) H(41) . . 0.959 no
C(4) H(42) . . 0.945 no
C(4') H(4'1) . . 0.952 no
C(4') H(4'2) . . 1.098 no
C(5) H(51) . . 1.119 no
C(5) H(52) . . 1.053 no
C(5') H(5'1) . . 1.071 no
C(5') H(5'2) . . 0.954 no
